data_1515161
loop_
_publ_author_name
'Zhao, Huaiqing'
'Ong, Wei Qiang'
'Zhou, Feng'
'Fang, Xiao'
'Chen, Xueyuan'
'Li, Sam F. Y.'
'Su, Haibin'
'Cho, Nam-Joon'
'Zeng, Huaqiang'

_publ_section_title
;
 Chiral crystallization of aromatic helical foldamers via
 complementarities in shape and end functionalities
;
_journal_issue 6
_journal_name_full 'Chemical Science'
_journal_page_first 2042
_journal_paper_doi 10.1039/c2sc20219k
_journal_volume 3
_journal_year 2012
_chemical_formula_sum 'C40 H34 N10 O9'
_chemical_formula_weight 798.77
_chemical_name_systematic
;
?
;
_space_group_IT_number 19
_symmetry_cell_setting orthorhombic
_symmetry_space_group_name_Hall 'P 2ac 2ab'
_symmetry_space_group_name_H-M 'P 21 21 21'
_atom_sites_solution_hydrogens geom
_atom_sites_solution_primary direct
_atom_sites_solution_secondary difmap
_audit_creation_method SHELXL-97
_cell_angle_alpha 90.00
_cell_angle_beta 90.00
_cell_angle_gamma 90.00
_cell_formula_units_Z 4
_cell_length_a 10.3551(9)
_cell_length_b 13.6824(11)
_cell_length_c 25.595(2)
_cell_measurement_reflns_used 1019
_cell_measurement_temperature 90(2)
_cell_measurement_theta_max 22.26
_cell_measurement_theta_min 2.59
_cell_volume 3626.4(5)
_computing_cell_refinement 'Bruker SMART'
_computing_data_collection 'Bruker SMART'
_computing_data_reduction 'Bruker SAINT'
_computing_molecular_graphics 'Bruker SHELXTL'
_computing_publication_material 'Bruker SHELXTL'
_computing_structure_refinement 'SHELXL-97 (Sheldrick, 1997)'
_computing_structure_solution 'SHELXS-97 (Sheldrick, 1990)'
_diffrn_ambient_temperature 90(2)
_diffrn_measured_fraction_theta_full 0.999
_diffrn_measured_fraction_theta_max 0.999
_diffrn_measurement_device_type 'CCD area detector'
_diffrn_measurement_method 'phi and omega scans'
_diffrn_radiation_monochromator graphite
_diffrn_radiation_source 'fine-focus sealed tube'
_diffrn_radiation_type MoK\a
_diffrn_radiation_wavelength 0.71073
_diffrn_reflns_av_R_equivalents 0.0582
_diffrn_reflns_av_sigmaI/netI 0.0676
_diffrn_reflns_limit_h_max 13
_diffrn_reflns_limit_h_min -13
_diffrn_reflns_limit_k_max 17
_diffrn_reflns_limit_k_min -15
_diffrn_reflns_limit_l_max 33
_diffrn_reflns_limit_l_min -33
_diffrn_reflns_number 26021
_diffrn_reflns_theta_full 27.50
_diffrn_reflns_theta_max 27.50
_diffrn_reflns_theta_min 1.69
_exptl_absorpt_coefficient_mu 0.107
_exptl_absorpt_correction_T_max 0.9852
_exptl_absorpt_correction_T_min 0.9625
_exptl_absorpt_correction_type multi-scan
_exptl_absorpt_process_details 'Sadabs, (Sheldrick 2001)'
_exptl_crystal_colour Colourless
_exptl_crystal_density_diffrn 1.463
_exptl_crystal_density_meas ?
_exptl_crystal_density_method 'not measured'
_exptl_crystal_description Block
_exptl_crystal_F_000 1664
_exptl_crystal_size_max 0.36
_exptl_crystal_size_mid 0.16
_exptl_crystal_size_min 0.14
_refine_diff_density_max 0.590
_refine_diff_density_min -0.266
_refine_diff_density_rms 0.068
_refine_ls_abs_structure_details 'Flack H D (1983), Acta Cryst. A39, 876-881'
_refine_ls_abs_structure_Flack 0.0(11)
_refine_ls_extinction_method none
_refine_ls_goodness_of_fit_ref 1.056
_refine_ls_hydrogen_treatment mixed
_refine_ls_matrix_type full
_refine_ls_number_parameters 571
_refine_ls_number_reflns 8326
_refine_ls_number_restraints 31
_refine_ls_restrained_S_all 1.062
_refine_ls_R_factor_all 0.0815
_refine_ls_R_factor_gt 0.0621
_refine_ls_shift/su_max 0.000
_refine_ls_shift/su_mean 0.000
_refine_ls_structure_factor_coef Fsqd
_refine_ls_weighting_details 'calc w=1/[\s^2^(Fo^2^)+(0.0676P)^2^+1.0135P] where P=(Fo^2^+2Fc^2^)/3'
_refine_ls_weighting_scheme calc
_refine_ls_wR_factor_gt 0.1338
_refine_ls_wR_factor_ref 0.1426
_reflns_number_gt 6649
_reflns_number_total 8326
_reflns_threshold_expression >2sigma(I)
_cod_data_source_file c2sc20219k.txt
_cod_data_source_block a334
_cod_depositor_comments
;
The following automatic conversions were performed:

'_symmetry_cell_setting' value 'Orthorhombic' changed to
'orthorhombic' according to
/usr/data/users/saulius/automatic-downloads/retrospective/RSC/lib/dictionaries/cif_core.dic
dictionary named 'cif_core.dic' version 2.4.2 from
2011-04-26.

'_exptl_absorpt_correction_type' value 'Multi-scan'
changed to 'multi-scan' according to
/usr/data/users/saulius/automatic-downloads/retrospective/RSC/lib/dictionaries/cif_core.dic
dictionary named 'cif_core.dic' version 2.4.2 from 2011-04-26.

Automatic conversion script
Id: cif_fix_values 2281 2013-09-26 08:29:07Z andrius 

The following automatic conversions were performed:

'_exptl_crystal_density_meas' value 'Not Measured' was changed to '?'
- the value is perceived as not measured.

Automatic conversion script
Id: cif_fix_values 3008 2015-01-20 13:52:24Z robertas 
;
_cod_original_cell_volume 3626.3(5)
_cod_original_sg_symbol_H-M P2(1)2(1)2(1)
_cod_database_code 1515161

loop_
_symmetry_equiv_pos_as_xyz
'x, y, z'
'-x+1/2, -y, z+1/2'
'-x, y+1/2, -z+1/2'
'x+1/2, -y+1/2, -z'

loop_
_atom_site_label
_atom_site_type_symbol
_atom_site_fract_x
_atom_site_fract_y
_atom_site_fract_z
_atom_site_U_iso_or_equiv
_atom_site_adp_type
_atom_site_occupancy
_atom_site_symmetry_multiplicity
_atom_site_calc_flag
_atom_site_refinement_flags
_atom_site_disorder_assembly
_atom_site_disorder_group
O1 O 0.7418(2) 0.20762(14) 0.24156(8) 0.0258(5) Uani 1 1 d . . .
O2 O 0.7340(2) 0.27202(15) 0.16115(8) 0.0289(5) Uani 1 1 d . . .
O3 O 0.7015(2) -0.16030(15) 0.02584(8) 0.0281(5) Uani 1 1 d . . .
O4 O 0.5730(3) 0.17348(17) -0.20441(8) 0.0347(6) Uani 1 1 d . . .
O5 O 0.5450(2) 0.64451(15) -0.04832(8) 0.0278(5) Uani 1 1 d . . .
O6 O 0.4492(2) 0.38902(15) 0.21195(8) 0.0287(5) Uani 1 1 d . . .
O7 O 0.3694(2) -0.11398(15) 0.08816(8) 0.0292(5) Uani 1 1 d . . .
O8 O 0.3596(2) -0.04347(15) 0.00859(8) 0.0274(5) Uani 1 1 d . . .
N1 N 0.7070(2) 0.09140(17) 0.11873(9) 0.0195(5) Uani 1 1 d . . .
N2 N 0.6808(2) 0.00190(17) 0.04453(9) 0.0204(5) Uani 1 1 d D . .
H2N H 0.675(3) 0.0598(16) 0.0300(12) 0.025 Uiso 1 1 d D . .
N3 N 0.6404(2) 0.04197(18) -0.05683(9) 0.0204(5) Uani 1 1 d . . .
N4 N 0.5920(3) 0.16209(18) -0.11537(9) 0.0232(6) Uani 1 1 d D . .
H4N H 0.587(3) 0.200(2) -0.0880(10) 0.028 Uiso 1 1 d D . .
N5 N 0.5543(2) 0.35378(18) -0.10468(9) 0.0215(5) Uani 1 1 d . . .
N6 N 0.5332(3) 0.47757(18) -0.04564(10) 0.0240(6) Uani 1 1 d D . .
H6N H 0.519(3) 0.435(2) -0.0203(10) 0.029 Uiso 1 1 d D . .
N7 N 0.4833(2) 0.47825(17) 0.05459(9) 0.0195(5) Uani 1 1 d . . .
N8 N 0.4385(3) 0.37733(18) 0.12285(9) 0.0222(6) Uani 1 1 d D . .
H8N H 0.436(3) 0.3336(19) 0.0989(10) 0.027 Uiso 1 1 d D . .
N9 N 0.3982(2) 0.18748(17) 0.12713(9) 0.0190(5) Uani 1 1 d . . .
N10 N 0.3714(3) 0.05271(18) 0.07610(9) 0.0239(6) Uani 1 1 d D . .
H10N H 0.369(3) 0.1000(19) 0.0524(10) 0.029 Uiso 1 1 d D . .
C1 C 0.7518(4) 0.3064(2) 0.26206(13) 0.0335(8) Uani 1 1 d . . .
H1A H 0.8322 0.3363 0.2498 0.050 Uiso 1 1 calc R . .
H1B H 0.7518 0.3042 0.3003 0.050 Uiso 1 1 calc R . .
H1C H 0.6781 0.3451 0.2499 0.050 Uiso 1 1 calc R . .
C2 C 0.7325(3) 0.2025(2) 0.18934(12) 0.0223(6) Uani 1 1 d . . .
C3 C 0.7186(3) 0.0989(2) 0.17122(12) 0.0211(6) Uani 1 1 d . . .
C4 C 0.7159(3) 0.0198(2) 0.20436(11) 0.0228(7) Uani 1 1 d . . .
H4 H 0.7240 0.0281 0.2411 0.027 Uiso 1 1 calc R . .
C5 C 0.7013(3) -0.0721(2) 0.18281(11) 0.0200(6) Uani 1 1 d . . .
H5 H 0.6992 -0.1279 0.2049 0.024 Uiso 1 1 calc R . .
C6 C 0.6897(3) -0.0833(2) 0.12946(11) 0.0181(6) Uani 1 1 d . . .
H6 H 0.6799 -0.1460 0.1140 0.022 Uiso 1 1 calc R . .
C7 C 0.6931(3) 0.0022(2) 0.09884(11) 0.0193(6) Uani 1 1 d . . .
C8 C 0.6838(3) -0.0767(2) 0.01172(11) 0.0183(6) Uani 1 1 d . . .
C9 C 0.6645(3) -0.0516(2) -0.04518(11) 0.0185(6) Uani 1 1 d . . .
C10 C 0.6691(3) -0.1265(2) -0.08130(11) 0.0212(6) Uani 1 1 d . . .
H10 H 0.6854 -0.1921 -0.0711 0.025 Uiso 1 1 calc R . .
C11 C 0.6486(3) -0.1014(2) -0.13369(11) 0.0227(6) Uani 1 1 d . . .
H11 H 0.6523 -0.1503 -0.1600 0.027 Uiso 1 1 calc R . .
C12 C 0.6228(3) -0.0053(2) -0.14721(12) 0.0229(7) Uani 1 1 d . . .
H12 H 0.6088 0.0131 -0.1826 0.027 Uiso 1 1 calc R . .
C13 C 0.6182(3) 0.0636(2) -0.10696(11) 0.0207(6) Uani 1 1 d . . .
C14 C 0.5730(3) 0.2108(2) -0.16109(12) 0.0247(7) Uani 1 1 d . . .
C15 C 0.5561(3) 0.3197(2) -0.15376(11) 0.0221(6) Uani 1 1 d . . .
C16 C 0.5423(3) 0.3789(2) -0.19742(11) 0.0247(7) Uani 1 1 d . . .
H16 H 0.5401 0.3519 -0.2316 0.030 Uiso 1 1 calc R . .
C17 C 0.5319(3) 0.4784(2) -0.18952(12) 0.0263(7) Uani 1 1 d . . .
H17 H 0.5235 0.5210 -0.2187 0.032 Uiso 1 1 calc R . .
C18 C 0.5336(3) 0.5167(2) -0.13959(12) 0.0230(6) Uani 1 1 d . . .
H18 H 0.5298 0.5851 -0.1336 0.028 Uiso 1 1 calc R . .
C19 C 0.5413(3) 0.4493(2) -0.09788(11) 0.0219(6) Uani 1 1 d . . .
C20 C 0.5307(3) 0.5677(2) -0.02412(11) 0.0208(6) Uani 1 1 d . . .
C21 C 0.5087(3) 0.5666(2) 0.03422(11) 0.0202(6) Uani 1 1 d . . .
C22 C 0.5145(3) 0.6510(2) 0.06336(12) 0.0222(6) Uani 1 1 d . . .
H22 H 0.5334 0.7121 0.0475 0.027 Uiso 1 1 calc R . .
C23 C 0.4921(3) 0.6441(2) 0.11638(12) 0.0234(7) Uani 1 1 d . . .
H23 H 0.4942 0.7012 0.1375 0.028 Uiso 1 1 calc R . .
C24 C 0.4665(3) 0.5540(2) 0.13880(11) 0.0198(6) Uani 1 1 d . . .
H24 H 0.4517 0.5479 0.1753 0.024 Uiso 1 1 calc R . .
C25 C 0.4633(3) 0.4725(2) 0.10595(11) 0.0200(6) Uani 1 1 d . . .
C26 C 0.4347(3) 0.3405(2) 0.17198(11) 0.0214(6) Uani 1 1 d . . .
C27 C 0.4145(3) 0.2321(2) 0.17322(11) 0.0194(6) Uani 1 1 d . . .
C28 C 0.4194(3) 0.1816(2) 0.22025(11) 0.0226(6) Uani 1 1 d . . .
H28 H 0.4304 0.2149 0.2525 0.027 Uiso 1 1 calc R . .
C29 C 0.4075(3) 0.0799(2) 0.21824(12) 0.0227(6) Uani 1 1 d . . .
H29 H 0.4119 0.0430 0.2496 0.027 Uiso 1 1 calc R . .
C30 C 0.3898(3) 0.0329(2) 0.17177(11) 0.0216(6) Uani 1 1 d . . .
H30 H 0.3806 -0.0361 0.1702 0.026 Uiso 1 1 calc R . .
C31 C 0.3857(3) 0.0903(2) 0.12629(11) 0.0186(6) Uani 1 1 d . . .
C32 C 0.3664(3) -0.0431(2) 0.06095(11) 0.0201(6) Uani 1 1 d . . .
C33 C 0.3519(3) -0.1372(2) -0.01717(11) 0.0206(6) Uani 1 1 d . . .
H33A H 0.2768 -0.1746 -0.0040 0.025 Uiso 1 1 calc R . .
H33B H 0.4312 -0.1757 -0.0105 0.025 Uiso 1 1 calc R . .
C34 C 0.3375(3) -0.1175(2) -0.07501(11) 0.0193(6) Uani 1 1 d . . .
C35 C 0.3563(3) -0.1938(2) -0.10971(11) 0.0190(6) Uani 1 1 d . . .
H35 H 0.3794 -0.2566 -0.0970 0.023 Uiso 1 1 calc R . .
C36 C 0.3415(3) -0.1790(2) -0.16313(11) 0.0216(6) Uani 1 1 d . . .
H36 H 0.3532 -0.2318 -0.1868 0.026 Uiso 1 1 calc R . .
C37 C 0.3098(3) -0.0874(2) -0.18168(11) 0.0209(6) Uani 1 1 d . . .
H37 H 0.3003 -0.0772 -0.2182 0.025 Uiso 1 1 calc R . .
C38 C 0.2916(3) -0.0097(2) -0.14735(12) 0.0229(7) Uani 1 1 d . . .
H38 H 0.2697 0.0533 -0.1602 0.028 Uiso 1 1 calc R . .
C39 C 0.3057(3) -0.0255(2) -0.09418(11) 0.0212(6) Uani 1 1 d . . .
H39 H 0.2936 0.0272 -0.0705 0.025 Uiso 1 1 calc R . .
C1S C 0.7520(7) 0.2573(5) 0.0183(3) 0.0613(19) Uani 0.732(6) 1 d PDU A 1
H1S1 H 0.7879 0.3146 0.0361 0.092 Uiso 0.732(6) 1 calc PR A 1
H1S2 H 0.7402 0.2719 -0.0189 0.092 Uiso 0.732(6) 1 calc PR A 1
H1S3 H 0.8114 0.2020 0.0222 0.092 Uiso 0.732(6) 1 calc PR A 1
O1S O 0.6375(4) 0.2344(3) 0.03969(15) 0.0563(13) Uani 0.732(6) 1 d PDU A 1
H1S H 0.5843 0.2213 0.0159 0.085 Uiso 0.732(6) 1 calc PR A 1
O2S O 0.9345(11) 0.3111(8) 0.0065(5) 0.060(4) Uani 0.268(6) 1 d PDU A 2
H2S H 0.9800 0.2834 -0.0163 0.090 Uiso 0.268(6) 1 calc PR A 2
C2S C 0.8179(13) 0.2498(10) 0.0178(6) 0.032(3) Uani 0.268(6) 1 d PDU A 2
H2S1 H 0.8383 0.2025 0.0453 0.047 Uiso 0.268(6) 1 calc PR A 2
H2S2 H 0.7921 0.2148 -0.0140 0.047 Uiso 0.268(6) 1 calc PR A 2
H2S3 H 0.7468 0.2919 0.0293 0.047 Uiso 0.268(6) 1 calc PR A 2

loop_
_atom_site_aniso_label
_atom_site_aniso_U_11
_atom_site_aniso_U_22
_atom_site_aniso_U_33
_atom_site_aniso_U_23
_atom_site_aniso_U_13
_atom_site_aniso_U_12
O1 0.0446(14) 0.0152(10) 0.0175(10) -0.0033(8) -0.0033(9) 0.0012(9)
O2 0.0525(15) 0.0137(10) 0.0205(11) -0.0017(9) -0.0003(10) -0.0035(10)
O3 0.0472(14) 0.0149(11) 0.0223(11) -0.0007(8) 0.0024(10) 0.0024(10)
O4 0.0608(16) 0.0270(12) 0.0163(11) -0.0012(9) 0.0028(11) 0.0000(11)
O5 0.0405(13) 0.0190(11) 0.0239(11) 0.0046(9) 0.0013(10) -0.0003(10)
O6 0.0507(14) 0.0194(11) 0.0161(11) -0.0047(8) 0.0043(10) -0.0002(10)
O7 0.0487(14) 0.0203(11) 0.0186(11) 0.0040(9) -0.0045(10) -0.0040(10)
O8 0.0487(14) 0.0184(11) 0.0151(10) -0.0010(8) -0.0012(10) -0.0068(10)
N1 0.0265(13) 0.0146(12) 0.0174(12) -0.0004(10) 0.0033(10) -0.0004(10)
N2 0.0317(14) 0.0109(12) 0.0187(13) 0.0024(10) -0.0007(11) -0.0017(10)
N3 0.0230(13) 0.0198(13) 0.0183(12) -0.0008(10) 0.0004(10) -0.0018(10)
N4 0.0350(15) 0.0184(13) 0.0162(13) -0.0028(10) 0.0002(11) 0.0026(11)
N5 0.0283(14) 0.0184(13) 0.0177(12) 0.0026(10) 0.0022(11) 0.0001(11)
N6 0.0378(16) 0.0176(13) 0.0165(13) 0.0038(10) 0.0002(11) 0.0038(12)
N7 0.0272(14) 0.0138(12) 0.0175(12) 0.0018(9) -0.0013(10) 0.0005(10)
N8 0.0401(15) 0.0139(12) 0.0126(12) -0.0034(9) -0.0031(11) -0.0018(11)
N9 0.0270(14) 0.0163(12) 0.0138(12) 0.0008(10) 0.0015(10) 0.0004(10)
N10 0.0413(16) 0.0173(13) 0.0131(12) 0.0037(10) -0.0024(11) 0.0007(12)
C1 0.056(2) 0.0216(17) 0.0234(17) -0.0085(13) -0.0058(16) 0.0031(16)
C2 0.0261(16) 0.0213(16) 0.0194(15) -0.0015(13) -0.0017(12) -0.0001(13)
C3 0.0222(15) 0.0198(15) 0.0214(15) -0.0041(12) -0.0004(12) 0.0018(12)
C4 0.0269(16) 0.0241(16) 0.0173(15) -0.0025(12) 0.0025(12) 0.0003(13)
C5 0.0243(15) 0.0163(14) 0.0195(15) 0.0045(11) 0.0036(12) 0.0014(12)
C6 0.0226(15) 0.0101(13) 0.0216(15) -0.0021(11) 0.0030(12) -0.0002(11)
C7 0.0208(14) 0.0197(15) 0.0174(14) -0.0007(11) 0.0003(12) 0.0002(12)
C8 0.0192(14) 0.0152(15) 0.0205(15) -0.0015(11) 0.0007(11) -0.0016(11)
C9 0.0163(14) 0.0190(15) 0.0202(15) -0.0013(12) -0.0011(11) -0.0041(11)
C10 0.0228(15) 0.0169(14) 0.0239(16) -0.0018(12) 0.0014(12) -0.0005(12)
C11 0.0261(16) 0.0216(16) 0.0206(16) -0.0066(12) 0.0038(13) -0.0025(12)
C12 0.0238(16) 0.0261(17) 0.0188(15) -0.0020(12) 0.0020(12) 0.0002(13)
C13 0.0212(15) 0.0211(15) 0.0198(15) -0.0034(12) 0.0006(12) -0.0012(12)
C14 0.0264(17) 0.0267(17) 0.0211(16) 0.0027(13) 0.0011(13) -0.0017(13)
C15 0.0189(15) 0.0236(16) 0.0237(15) -0.0025(12) 0.0045(12) -0.0018(12)
C16 0.0296(17) 0.0254(16) 0.0189(15) 0.0004(12) 0.0037(13) -0.0014(14)
C17 0.0301(17) 0.0296(17) 0.0191(15) 0.0060(13) 0.0016(13) -0.0012(14)
C18 0.0238(16) 0.0206(15) 0.0245(16) 0.0037(12) 0.0020(13) 0.0011(13)
C19 0.0185(15) 0.0264(17) 0.0208(15) 0.0014(12) 0.0013(12) 0.0007(13)
C20 0.0174(14) 0.0236(16) 0.0215(15) 0.0016(12) -0.0008(12) 0.0017(12)
C21 0.0178(14) 0.0226(16) 0.0201(15) 0.0022(12) -0.0013(11) 0.0011(12)
C22 0.0217(15) 0.0176(15) 0.0273(16) 0.0064(12) -0.0013(12) 0.0003(12)
C23 0.0253(16) 0.0182(16) 0.0266(16) -0.0072(12) -0.0026(13) 0.0020(12)
C24 0.0212(15) 0.0210(15) 0.0172(14) -0.0005(12) 0.0011(12) 0.0021(12)
C25 0.0220(15) 0.0200(15) 0.0181(14) 0.0033(11) -0.0021(12) 0.0025(12)
C26 0.0222(15) 0.0225(15) 0.0195(15) 0.0002(12) 0.0016(12) 0.0003(12)
C27 0.0221(15) 0.0219(15) 0.0141(14) -0.0015(11) 0.0010(12) 0.0001(12)
C28 0.0284(16) 0.0259(16) 0.0136(14) -0.0036(12) 0.0027(12) -0.0011(13)
C29 0.0278(16) 0.0237(16) 0.0167(14) 0.0049(12) 0.0043(12) 0.0035(13)
C30 0.0233(15) 0.0176(15) 0.0240(16) 0.0018(12) 0.0032(12) -0.0013(12)
C31 0.0186(15) 0.0187(15) 0.0184(15) 0.0008(11) 0.0009(11) 0.0006(12)
C32 0.0187(15) 0.0219(15) 0.0198(15) -0.0003(12) 0.0021(12) -0.0035(12)
C33 0.0291(16) 0.0170(15) 0.0158(14) -0.0037(11) 0.0001(12) -0.0023(12)
C34 0.0204(15) 0.0189(15) 0.0185(15) 0.0004(11) -0.0016(11) -0.0040(12)
C35 0.0228(15) 0.0162(14) 0.0179(14) 0.0025(11) 0.0002(12) -0.0017(12)
C36 0.0242(16) 0.0226(16) 0.0180(14) -0.0060(12) -0.0009(12) -0.0053(12)
C37 0.0229(15) 0.0292(17) 0.0105(13) 0.0014(12) -0.0020(11) 0.0003(12)
C38 0.0254(16) 0.0188(15) 0.0246(16) 0.0060(12) -0.0020(13) 0.0009(13)
C39 0.0261(16) 0.0186(15) 0.0189(15) -0.0018(11) 0.0026(12) -0.0033(13)
C1S 0.063(2) 0.059(2) 0.061(2) -0.0017(14) -0.0020(15) -0.0051(15)
O1S 0.0599(17) 0.0590(17) 0.0501(17) -0.0007(12) -0.0016(13) 0.0073(13)
O2S 0.062(4) 0.059(4) 0.058(4) 0.0005(15) -0.0017(15) -0.0010(15)
C2S 0.032(3) 0.031(3) 0.032(3) 0.0006(15) -0.0002(15) 0.0005(15)

loop_
_atom_type_symbol
_atom_type_description
_atom_type_scat_dispersion_real
_atom_type_scat_dispersion_imag
_atom_type_scat_source
C C 0.0033 0.0016 'International Tables Vol C Tables 4.2.6.8 and 6.1.1.4'
H H 0.0000 0.0000 'International Tables Vol C Tables 4.2.6.8 and 6.1.1.4'
N N 0.0061 0.0033 'International Tables Vol C Tables 4.2.6.8 and 6.1.1.4'
O O 0.0106 0.0060 'International Tables Vol C Tables 4.2.6.8 and 6.1.1.4'

loop_
_geom_angle_atom_site_label_1
_geom_angle_atom_site_label_2
_geom_angle_atom_site_label_3
_geom_angle
C2 O1 C1 114.4(2)
C32 O8 C33 117.5(2)
C7 N1 C3 117.3(2)
C8 N2 C7 127.8(2)
C13 N3 C9 117.2(2)
C14 N4 C13 129.5(3)
C19 N5 C15 117.9(2)
C20 N6 C19 130.2(3)
C25 N7 C21 117.8(2)
C26 N8 C25 129.8(3)
C31 N9 C27 118.7(2)
C32 N10 C31 128.3(2)
O2 C2 O1 124.0(3)
O2 C2 C3 124.6(3)
O1 C2 C3 111.4(3)
N1 C3 C4 123.4(3)
N1 C3 C2 112.8(2)
C4 C3 C2 123.8(3)
C3 C4 C5 118.2(3)
C6 C5 C4 120.4(3)
C5 C6 C7 117.2(3)
N1 C7 N2 113.2(2)
N1 C7 C6 123.5(3)
N2 C7 C6 123.4(3)
O3 C8 N2 124.3(3)
O3 C8 C9 121.4(3)
N2 C8 C9 114.3(2)
N3 C9 C10 124.6(3)
N3 C9 C8 117.2(2)
C10 C9 C8 118.2(3)
C9 C10 C11 117.0(3)
C12 C11 C10 120.1(3)
C11 C12 C13 117.6(3)
N3 C13 N4 113.4(2)
N3 C13 C12 123.5(3)
N4 C13 C12 123.1(3)
O4 C14 N4 125.1(3)
O4 C14 C15 121.7(3)
N4 C14 C15 113.1(3)
N5 C15 C16 123.4(3)
N5 C15 C14 117.5(3)
C16 C15 C14 119.2(3)
C17 C16 C15 117.8(3)
C18 C17 C16 120.5(3)
C17 C18 C19 116.9(3)
N5 C19 N6 113.9(3)
N5 C19 C18 123.4(3)
N6 C19 C18 122.7(3)
O5 C20 N6 124.9(3)
O5 C20 C21 121.7(3)
N6 C20 C21 113.4(2)
N7 C21 C22 123.6(3)
N7 C21 C20 115.0(3)
C22 C21 C20 121.4(3)
C21 C22 C23 117.9(3)
C22 C23 C24 120.0(3)
C23 C24 C25 117.7(3)
N7 C25 N8 112.9(3)
N7 C25 C24 122.9(3)
N8 C25 C24 124.2(3)
O6 C26 N8 124.6(3)
O6 C26 C27 122.3(3)
N8 C26 C27 113.1(2)
N9 C27 C28 122.7(3)
N9 C27 C26 116.8(2)
C28 C27 C26 120.4(3)
C27 C28 C29 117.4(3)
C30 C29 C28 120.8(3)
C29 C30 C31 117.6(3)
N9 C31 N10 113.1(2)
N9 C31 C30 122.7(3)
N10 C31 C30 124.2(3)
O7 C32 O8 125.5(3)
O7 C32 N10 127.7(3)
O8 C32 N10 106.7(2)
O8 C33 C34 107.1(2)
C35 C34 C39 119.3(3)
C35 C34 C33 118.6(3)
C39 C34 C33 122.0(3)
C34 C35 C36 120.3(3)
C37 C36 C35 119.8(3)
C36 C37 C38 120.6(3)
C39 C38 C37 119.1(3)
C38 C39 C34 120.8(3)

loop_
_geom_bond_atom_site_label_1
_geom_bond_atom_site_label_2
_geom_bond_distance
O1 C2 1.342(3)
O1 C1 1.453(4)
O2 C2 1.194(4)
O3 C8 1.214(3)
O4 C14 1.221(4)
O5 C20 1.229(3)
O6 C26 1.229(3)
O7 C32 1.194(3)
O8 C32 1.342(3)
O8 C33 1.444(3)
N1 C7 1.331(4)
N1 C3 1.353(4)
N2 C8 1.364(4)
N2 C7 1.396(4)
N3 C13 1.337(4)
N3 C9 1.338(4)
N4 C14 1.361(4)
N4 C13 1.391(4)
N5 C19 1.325(4)
N5 C15 1.340(4)
N6 C20 1.351(4)
N6 C19 1.395(4)
N7 C25 1.333(4)
N7 C21 1.342(4)
N8 C26 1.355(4)
N8 C25 1.397(4)
N9 C31 1.336(4)
N9 C27 1.339(4)
N10 C32 1.369(4)
N10 C31 1.391(4)
C2 C3 1.499(4)
C3 C4 1.375(4)
C4 C5 1.381(4)
C5 C6 1.379(4)
C6 C7 1.408(4)
C8 C9 1.510(4)
C9 C10 1.381(4)
C10 C11 1.400(4)
C11 C12 1.386(4)
C12 C13 1.397(4)
C14 C15 1.511(4)
C15 C16 1.388(4)
C16 C17 1.381(5)
C17 C18 1.381(4)
C18 C19 1.413(4)
C20 C21 1.510(4)
C21 C22 1.376(4)
C22 C23 1.380(4)
C23 C24 1.385(4)
C24 C25 1.397(4)
C26 C27 1.497(4)
C27 C28 1.389(4)
C28 C29 1.398(4)
C29 C30 1.364(4)
C30 C31 1.405(4)
C33 C34 1.512(4)
C34 C35 1.385(4)
C34 C39 1.390(4)
C35 C36 1.391(4)
C36 C37 1.380(4)
C37 C38 1.391(4)
C38 C39 1.386(4)
C1S O1S 1.342(7)
O2S C2S 1.499(14)

loop_
_geom_hbond_atom_site_label_D
_geom_hbond_atom_site_label_H
_geom_hbond_atom_site_label_A
_geom_hbond_distance_DH
_geom_hbond_distance_HA
_geom_hbond_distance_DA
_geom_hbond_angle_DHA
_geom_hbond_site_symmetry_A
N2 H2N O1S 0.878(18) 2.43(2) 3.215(5) 149(3) .
N4 H4N N5 0.876(18) 2.17(3) 2.666(3) 115(3) .
N6 H6N N7 0.884(18) 2.04(3) 2.617(3) 122(3) .
N8 H8N N9 0.856(18) 2.16(3) 2.633(3) 114(3) .
N10 H10N O2S 0.888(18) 2.05(2) 2.893(12) 158(3) 4_455
